data_2234775
loop_
_publ_author_name
'Zhong, Zhaojin'
'Li, Zhuorong'
'Gong, Ningbo'
'Li, Yanping'

_publ_section_title
;
 <i>N</i>-(4-Chlorophenyl)-4-methoxy-3-(propanamido)benzamide cyclohexane
 hemisolvate
;
_journal_coeditor_code RN2093
_journal_issue 5
_journal_name_full 'Acta Crystallographica Section E'
_journal_page_first o1480
_journal_paper_doi 10.1107/S1600536812016480
_journal_volume 68
_journal_year 2012
_chemical_formula_iupac 'C17 H17 Cl N2 O3, 0.5C6 H12'
_chemical_formula_moiety 'C17 H17 Cl N2 O3, 0.5(C6 H12)'
_chemical_formula_sum 'C20 H23 Cl N2 O3'
_chemical_formula_weight 374.86
_chemical_name_systematic
;
<i>N</i>-(4-Chlorophenyl)-4-methoxy-3-(propanamido)benzamide cyclohexane
hemisolvate
;
_space_group_IT_number 9
_symmetry_cell_setting monoclinic
_symmetry_space_group_name_Hall 'C -2yc'
_symmetry_space_group_name_H-M 'C 1 c 1'
_atom_sites_solution_hydrogens geom
_atom_sites_solution_primary direct
_atom_sites_solution_secondary difmap
_audit_creation_method SHELXL-97
_cell_angle_alpha 90.00
_cell_angle_beta 120.08(3)
_cell_angle_gamma 90.00
_cell_formula_units_Z 8
_cell_length_a 16.005(3)
_cell_length_b 18.953(4)
_cell_length_c 14.811(3)
_cell_measurement_reflns_used 5349
_cell_measurement_temperature 295(2)
_cell_measurement_theta_max 70.93
_cell_measurement_theta_min 4.06
_cell_volume 3887.7(18)
_computing_cell_refinement 'CrystalClear (Rigaku, 2008)'
_computing_data_collection 'CrystalClear (Rigaku, 2008)'
_computing_data_reduction 'CrystalClear (Rigaku, 2008)'
_computing_molecular_graphics 'ORTEPII (Johnson,1976) and PLATON (Spek, 2009)'
_computing_publication_material 'SHELXL97 (Sheldrick, 2008)'
_computing_structure_refinement 'SHELXL97 (Sheldrick, 2008)'
_computing_structure_solution 'SHELXS97 (Sheldrick, 2008)'
_diffrn_ambient_temperature 295(2)
_diffrn_detector_area_resol_mean 22
_diffrn_measured_fraction_theta_full 0.956
_diffrn_measured_fraction_theta_max 0.956
_diffrn_measurement_device_type 'Rigaku MicroMax 002+'
_diffrn_measurement_method \w_and_k
_diffrn_radiation_monochromator confocal
_diffrn_radiation_type CuK\a
_diffrn_radiation_wavelength 1.54178
_diffrn_reflns_av_R_equivalents 0.0370
_diffrn_reflns_av_sigmaI/netI 0.0215
_diffrn_reflns_limit_h_max 19
_diffrn_reflns_limit_h_min -18
_diffrn_reflns_limit_k_max 22
_diffrn_reflns_limit_k_min -23
_diffrn_reflns_limit_l_max 15
_diffrn_reflns_limit_l_min -16
_diffrn_reflns_number 22780
_diffrn_reflns_theta_full 70.93
_diffrn_reflns_theta_max 70.93
_diffrn_reflns_theta_min 4.06
_diffrn_standards_decay_% 0
_diffrn_standards_interval_count 0
_diffrn_standards_interval_time 0
_diffrn_standards_number 0
_exptl_absorpt_coefficient_mu 1.916
_exptl_absorpt_correction_T_max 0.860
_exptl_absorpt_correction_T_min 0.743
_exptl_absorpt_correction_type multi-scan
_exptl_absorpt_process_details '(REQAB; Blessing, 1995)'
_exptl_crystal_colour colourless
_exptl_crystal_density_diffrn 1.281
_exptl_crystal_density_method 'not measured'
_exptl_crystal_description column
_exptl_crystal_F_000 1584
_exptl_crystal_size_max 0.482
_exptl_crystal_size_mid 0.129
_exptl_crystal_size_min 0.079
_refine_diff_density_max 0.228
_refine_diff_density_min -0.236
_refine_ls_abs_structure_details 'Flack, H. D. (1983). <i>Acta Cryst.</i> A<b>39</b>, 876--881.'
_refine_ls_abs_structure_Flack 0.52(3)
_refine_ls_extinction_method none
_refine_ls_goodness_of_fit_ref 1.114
_refine_ls_hydrogen_treatment constr
_refine_ls_matrix_type full
_refine_ls_number_parameters 561
_refine_ls_number_reflns 5742
_refine_ls_number_restraints 68
_refine_ls_restrained_S_all 1.110
_refine_ls_R_factor_all 0.0457
_refine_ls_R_factor_gt 0.0439
_refine_ls_shift/su_max 0.000
_refine_ls_shift/su_mean 0.000
_refine_ls_structure_factor_coef Fsqd
_refine_ls_weighting_details 'calc w=1/[\s^2^(Fo^2^)+(0.0892P)^2^+0.5054P] where P=(Fo^2^+2Fc^2^)/3'
_refine_ls_weighting_scheme calc
_refine_ls_wR_factor_gt 0.1333
_refine_ls_wR_factor_ref 0.1385
_reflns_number_gt 5349
_reflns_number_total 5742
_reflns_threshold_expression I>2sigma(I)
_cod_data_source_file rn2093.cif
_cod_data_source_block I
_cod_original_cell_volume 3887.8(18)
_cod_original_sg_symbol_H-M 'C c'
_cod_original_formula_sum 'C20 H23 Cl1 N2 O3'
_cod_database_code 2234775
_cod_database_fobs_code 2234775

loop_
_symmetry_equiv_pos_as_xyz
'x, y, z'
'x, -y, z+1/2'
'x+1/2, y+1/2, z'
'x+1/2, -y+1/2, z+1/2'

loop_
_atom_site_type_symbol
_atom_site_label
_atom_site_fract_x
_atom_site_fract_y
_atom_site_fract_z
_atom_site_U_iso_or_equiv
_atom_site_adp_type
_atom_site_calc_flag
_atom_site_refinement_flags
_atom_site_occupancy
_atom_site_symmetry_multiplicity
_atom_site_disorder_assembly
_atom_site_disorder_group
N N1A -0.0625(2) 0.42524(17) 0.6331(3) 0.0569(7) Uani d . 1 1 . .
H H1AA -0.0910 0.4607 0.5932 0.068 Uiso calc R 1 1 . .
N N2A -0.3579(2) 0.58212(16) 0.5663(3) 0.0571(7) Uani d U 1 1 A .
H H2AA -0.3713 0.6071 0.6059 0.069 Uiso calc R 1 1 . .
O O1A -0.0714(2) 0.34408(13) 0.7413(2) 0.0687(7) Uani d . 1 1 . .
O O2A -0.3531(2) 0.58003(15) 0.4173(2) 0.0694(7) Uani d U 1 1 A .
O O3A -0.46711(19) 0.49448(16) 0.6056(3) 0.0667(7) Uani d . 1 1 . .
C C1A -0.2055(2) 0.42062(18) 0.6501(3) 0.0531(8) Uani d . 1 1 . .
C C2A -0.2391(2) 0.48788(18) 0.6127(3) 0.0505(7) Uani d . 1 1 . .
H H2AB -0.2015 0.5178 0.5978 0.061 Uiso calc R 1 1 . .
C C3A -0.3273(2) 0.51154(16) 0.5969(3) 0.0497(7) Uani d . 1 1 . .
C C4A -0.3843(2) 0.4658(2) 0.6200(3) 0.0545(8) Uani d . 1 1 . .
C C5A -0.3520(3) 0.3984(2) 0.6541(3) 0.0610(9) Uani d . 1 1 . .
H H5AA -0.3902 0.3681 0.6675 0.073 Uiso calc R 1 1 . .
C C6A -0.2669(3) 0.37518(19) 0.6687(4) 0.0597(9) Uani d . 1 1 . .
H H6AA -0.2475 0.3291 0.6911 0.072 Uiso calc R 1 1 . .
C C7A -0.1080(2) 0.39287(19) 0.6780(3) 0.0523(8) Uani d . 1 1 . .
C C8A 0.0276(2) 0.4055(2) 0.6465(3) 0.0522(7) Uani d . 1 1 . .
C C9A 0.0621(3) 0.3368(2) 0.6671(3) 0.0604(9) Uani d . 1 1 . .
H H9AA 0.0256 0.3018 0.6750 0.072 Uiso calc R 1 1 . .
Cl Cl1 0.31464(10) 0.35026(10) 0.67527(16) 0.1177(6) Uani d . 1 1 . .
C C10A 0.1501(3) 0.3196(2) 0.6760(4) 0.0654(10) Uani d U 1 1 . .
H H10B 0.1727 0.2734 0.6903 0.078 Uiso calc R 1 1 . .
C C11A 0.2047(3) 0.3724(2) 0.6633(4) 0.0680(10) Uani d U 1 1 . .
C C12A 0.1709(3) 0.4410(2) 0.6417(4) 0.0717(11) Uani d U 1 1 . .
H H12A 0.2069 0.4759 0.6328 0.086 Uiso calc R 1 1 . .
C C13A 0.0836(3) 0.4570(2) 0.6335(4) 0.0622(9) Uani d . 1 1 . .
H H13A 0.0611 0.5032 0.6189 0.075 Uiso calc R 1 1 . .
C C14A -0.3674(3) 0.61284(18) 0.4788(3) 0.0591(9) Uani d U 1 1 . .
C C15A -0.4024(10) 0.6898(8) 0.4512(13) 0.064(3) Uani d PU 0.484(12) 1 A 1
H H15A -0.4686 0.6890 0.3939 0.077 Uiso calc PR 0.484(12) 1 A 1
H H15B -0.4031 0.7105 0.5107 0.077 Uiso calc PR 0.484(12) 1 A 1
C C16A -0.3529(13) 0.7316(6) 0.4250(18) 0.123(6) Uani d P 0.484(12) 1 A 1
H H16A -0.3817 0.7777 0.4093 0.184 Uiso calc PR 0.484(12) 1 A 1
H H16B -0.3530 0.7129 0.3647 0.184 Uiso calc PR 0.484(12) 1 A 1
H H16C -0.2877 0.7349 0.4818 0.184 Uiso calc PR 0.484(12) 1 A 1
C C17A -0.5253(3) 0.4521(3) 0.6330(5) 0.0782(13) Uani d . 1 1 . .
H H17A -0.5820 0.4780 0.6194 0.117 Uiso calc R 1 1 . .
H H17B -0.4888 0.4403 0.7058 0.117 Uiso calc R 1 1 . .
H H17C -0.5440 0.4096 0.5922 0.117 Uiso calc R 1 1 . .
C C15C -0.3918(17) 0.6888(10) 0.4789(14) 0.112(7) Uani d P 0.516(12) 1 A 2
H H15E -0.3379 0.7138 0.5350 0.135 Uiso calc PR 0.516(12) 1 A 2
H H15F -0.4476 0.6937 0.4879 0.135 Uiso calc PR 0.516(12) 1 A 2
C C16C -0.4151(10) 0.7194(6) 0.3671(10) 0.089(3) Uani d P 0.516(12) 1 A 2
H H16G -0.4165 0.7701 0.3685 0.134 Uiso calc PR 0.516(12) 1 A 2
H H16H -0.4766 0.7021 0.3139 0.134 Uiso calc PR 0.516(12) 1 A 2
H H16I -0.3659 0.7044 0.3523 0.134 Uiso calc PR 0.516(12) 1 A 2
N N1B -0.3835(2) 0.57618(17) 0.8519(3) 0.0581(8) Uani d . 1 1 . .
H H1BA -0.3542 0.5417 0.8938 0.070 Uiso calc R 1 1 . .
N N2B -0.0869(2) 0.41832(15) 0.9181(3) 0.0548(6) Uani d . 1 1 A .
H H2BA -0.0717 0.3932 0.8801 0.066 Uiso calc R 1 1 . .
O O1B -0.3734(2) 0.65530(14) 0.7432(2) 0.0643(7) Uani d . 1 1 . .
O O2B -0.0916(2) 0.42044(14) 1.0684(2) 0.0660(7) Uani d . 1 1 A .
O O3B 0.0215(2) 0.50422(15) 0.8769(3) 0.0658(7) Uani d . 1 1 . .
C C1B -0.2392(2) 0.58037(16) 0.8349(3) 0.0511(7) Uani d . 1 1 . .
C C2B -0.2071(2) 0.51160(18) 0.8719(3) 0.0512(7) Uani d . 1 1 . .
H H2BB -0.2444 0.4816 0.8870 0.061 Uiso calc R 1 1 . .
C C3B -0.1196(2) 0.48916(18) 0.8854(3) 0.0517(7) Uani d . 1 1 . .
C C4B -0.0613(2) 0.53303(19) 0.8653(3) 0.0547(8) Uani d . 1 1 . .
C C5B -0.0922(3) 0.6022(2) 0.8309(4) 0.0648(10) Uani d . 1 1 . .
H H5BA -0.0538 0.6332 0.8188 0.078 Uiso calc R 1 1 . .
C C6B -0.1827(3) 0.62311(19) 0.8153(4) 0.0609(9) Uani d . 1 1 . .
H H6BA -0.2046 0.6684 0.7904 0.073 Uiso calc R 1 1 . .
C C7B -0.3370(3) 0.60655(18) 0.8064(3) 0.0552(8) Uani d . 1 1 . .
C C8B -0.4751(2) 0.5950(2) 0.8379(3) 0.0541(8) Uani d . 1 1 . .
C C9B -0.5100(3) 0.66379(19) 0.8161(3) 0.0571(8) Uani d . 1 1 . .
H H9BA -0.4738 0.6990 0.8079 0.069 Uiso calc R 1 1 . .
Cl Cl2 -0.76224(10) 0.64949(10) 0.80604(15) 0.1153(6) Uani d . 1 1 . .
C C10B -0.5975(3) 0.6797(2) 0.8065(4) 0.0669(10) Uani d . 1 1 . .
H H10A -0.6212 0.7255 0.7913 0.080 Uiso calc R 1 1 . .
C C11B -0.6490(3) 0.6285(3) 0.8194(4) 0.0711(10) Uani d . 1 1 . .
C C12B -0.6169(3) 0.5602(2) 0.8417(4) 0.0712(10) Uani d . 1 1 . .
H H12B -0.6536 0.5258 0.8507 0.085 Uiso calc R 1 1 . .
C C13B -0.5291(3) 0.5433(2) 0.8506(4) 0.0657(10) Uani d . 1 1 . .
H H13B -0.5064 0.4972 0.8652 0.079 Uiso calc R 1 1 . .
C C14B -0.0787(3) 0.38933(17) 1.0036(3) 0.0525(7) Uani d . 1 1 . .
C C15B -0.0268(7) 0.3177(5) 1.0330(8) 0.0569(19) Uani d P 0.484(12) 1 A 1
H H15C -0.0371 0.2937 0.9703 0.068 Uiso calc PR 0.484(12) 1 A 1
H H15D 0.0421 0.3250 1.0777 0.068 Uiso calc PR 0.484(12) 1 A 1
C C16B -0.063(2) 0.2731(9) 1.088(2) 0.156(11) Uani d P 0.484(12) 1 A 1
H H16D -0.0295 0.2289 1.1065 0.234 Uiso calc PR 0.484(12) 1 A 1
H H16E -0.1312 0.2647 1.0428 0.234 Uiso calc PR 0.484(12) 1 A 1
H H16F -0.0533 0.2969 1.1498 0.234 Uiso calc PR 0.484(12) 1 A 1
C C17B 0.0820(3) 0.5476(3) 0.8560(4) 0.0778(12) Uani d . 1 1 . .
H H17D 0.1373 0.5211 0.8669 0.117 Uiso calc R 1 1 . .
H H17E 0.1027 0.5876 0.9021 0.117 Uiso calc R 1 1 . .
H H17F 0.0468 0.5636 0.7850 0.117 Uiso calc R 1 1 . .
C C15D -0.0695(7) 0.3084(4) 1.0053(7) 0.057(2) Uani d P 0.516(12) 1 A 2
H H15G -0.1333 0.2877 0.9650 0.068 Uiso calc PR 0.516(12) 1 A 2
H H15H -0.0323 0.2950 0.9727 0.068 Uiso calc PR 0.516(12) 1 A 2
C C16D -0.0232(15) 0.2807(8) 1.1104(14) 0.118(6) Uani d P 0.516(12) 1 A 2
H H16J -0.0143 0.2307 1.1087 0.176 Uiso calc PR 0.516(12) 1 A 2
H H16K -0.0629 0.2900 1.1406 0.176 Uiso calc PR 0.516(12) 1 A 2
H H16L 0.0385 0.3031 1.1515 0.176 Uiso calc PR 0.516(12) 1 A 2
C C1W 0.2002(11) 0.2975(8) 0.9773(14) 0.122(7) Uani d PD 0.484(12) 1 A 1
H H1WA 0.1604 0.2914 0.9025 0.146 Uiso calc PR 0.484(12) 1 A 1
H H1WB 0.1662 0.2764 1.0094 0.146 Uiso calc PR 0.484(12) 1 A 1
C C2W 0.2111(13) 0.3737(8) 1.0007(14) 0.105(7) Uani d PD 0.484(12) 1 A 1
H H2WA 0.2408 0.3805 1.0755 0.126 Uiso calc PR 0.484(12) 1 A 1
H H2WB 0.1478 0.3957 0.9678 0.126 Uiso calc PR 0.484(12) 1 A 1
C C3W 0.2715(11) 0.4087(6) 0.963(2) 0.109(6) Uani d PD 0.484(12) 1 A 1
H H3WA 0.2358 0.4105 0.8874 0.131 Uiso calc PR 0.484(12) 1 A 1
H H3WB 0.2851 0.4568 0.9888 0.131 Uiso calc PR 0.484(12) 1 A 1
C C4W 0.3630(10) 0.3712(8) 0.9978(15) 0.113(7) Uani d PD 0.484(12) 1 A 1
H H4WA 0.4028 0.3757 1.0730 0.136 Uiso calc PR 0.484(12) 1 A 1
H H4WB 0.3972 0.3932 0.9667 0.136 Uiso calc PR 0.484(12) 1 A 1
C C5W 0.3493(13) 0.2955(8) 0.970(2) 0.131(9) Uani d PD 0.484(12) 1 A 1
H H5WA 0.4118 0.2732 0.9965 0.158 Uiso calc PR 0.484(12) 1 A 1
H H5WB 0.3143 0.2907 0.8947 0.158 Uiso calc PR 0.484(12) 1 A 1
C C6W 0.2942(11) 0.2582(4) 1.0143(12) 0.084(3) Uani d PD 0.484(12) 1 A 1
H H6WA 0.3316 0.2581 1.0900 0.101 Uiso calc PR 0.484(12) 1 A 1
H H6WB 0.2814 0.2097 0.9903 0.101 Uiso calc PR 0.484(12) 1 A 1
C C1W' 0.2067(12) 0.2926(7) 1.0227(13) 0.104(4) Uani d P 0.516(12) 1 A 2
H H1WC 0.1466 0.2674 0.9992 0.124 Uiso calc PR 0.516(12) 1 A 2
H H1WD 0.2459 0.2868 1.0977 0.124 Uiso calc PR 0.516(12) 1 A 2
C C2W' 0.1881(16) 0.3618(12) 1.000(2) 0.143(8) Uani d P 0.516(12) 1 A 2
H H2WC 0.1560 0.3802 1.0356 0.172 Uiso calc PR 0.516(12) 1 A 2
H H2WD 0.1440 0.3668 0.9254 0.172 Uiso calc PR 0.516(12) 1 A 2
C C3W' 0.2759(10) 0.4051(7) 1.0292(11) 0.091(4) Uani d P 0.516(12) 1 A 2
H H3WC 0.3204 0.4012 1.1037 0.109 Uiso calc PR 0.516(12) 1 A 2
H H3WD 0.2579 0.4543 1.0130 0.109 Uiso calc PR 0.516(12) 1 A 2
C C4W' 0.3282(14) 0.3774(10) 0.9649(14) 0.112(7) Uani d P 0.516(12) 1 A 2
H H4WC 0.2859 0.3839 0.8905 0.135 Uiso calc PR 0.516(12) 1 A 2
H H4WD 0.3876 0.4032 0.9864 0.135 Uiso calc PR 0.516(12) 1 A 2
C C5W' 0.3507(15) 0.2938(11) 0.993(3) 0.151(11) Uani d P 0.516(12) 1 A 2
H H5WC 0.3754 0.2729 0.9508 0.181 Uiso calc PR 0.516(12) 1 A 2
H H5WD 0.3985 0.2877 1.0657 0.181 Uiso calc PR 0.516(12) 1 A 2
C C6W' 0.2609(14) 0.2609(8) 0.9694(12) 0.128(6) Uani d P 0.516(12) 1 A 2
H H6WC 0.2737 0.2116 0.9888 0.153 Uiso calc PR 0.516(12) 1 A 2
H H6WD 0.2178 0.2627 0.8944 0.153 Uiso calc PR 0.516(12) 1 A 2

loop_
_atom_site_aniso_label
_atom_site_aniso_U_11
_atom_site_aniso_U_22
_atom_site_aniso_U_33
_atom_site_aniso_U_12
_atom_site_aniso_U_13
_atom_site_aniso_U_23
N1A 0.0575(14) 0.0512(18) 0.070(2) 0.0041(11) 0.0384(12) 0.0116(12)
N2A 0.0761(16) 0.0462(14) 0.0660(19) 0.0083(12) 0.0483(14) 0.0017(12)
O1A 0.0846(16) 0.0485(13) 0.088(2) 0.0123(12) 0.0542(14) 0.0180(13)
O2A 0.107(2) 0.0518(14) 0.0705(18) 0.0149(13) 0.0606(15) 0.0037(12)
O3A 0.0654(14) 0.0591(15) 0.090(2) 0.0050(10) 0.0498(14) 0.0039(14)
C1A 0.0667(18) 0.0454(18) 0.059(2) -0.0030(13) 0.0406(14) 0.0014(14)
C2A 0.0595(16) 0.0430(15) 0.0573(19) -0.0028(12) 0.0355(14) -0.0005(13)
C3A 0.0651(17) 0.0362(14) 0.0558(19) -0.0013(12) 0.0363(14) 0.0000(13)
C4A 0.0622(17) 0.0518(18) 0.060(2) -0.0022(14) 0.0387(15) -0.0016(14)
C5A 0.071(2) 0.0449(16) 0.075(3) -0.0065(15) 0.0428(18) 0.0072(16)
C6A 0.074(2) 0.0410(15) 0.078(2) -0.0112(14) 0.0484(18) 0.0012(15)
C7A 0.0603(17) 0.0480(17) 0.059(2) 0.0034(13) 0.0374(15) 0.0039(14)
C8A 0.0538(16) 0.0534(17) 0.0547(19) -0.0027(13) 0.0311(14) 0.0046(14)
C9A 0.067(2) 0.0483(18) 0.078(3) -0.0018(14) 0.0452(17) 0.0004(16)
Cl1 0.0894(7) 0.1144(11) 0.1845(18) 0.0145(8) 0.0950(10) 0.0163(12)
C10A 0.069(2) 0.057(2) 0.077(2) 0.0035(16) 0.0415(18) 0.0028(17)
C11A 0.0633(19) 0.073(2) 0.078(2) -0.0069(15) 0.0429(18) 0.0025(18)
C12A 0.076(2) 0.066(2) 0.092(3) -0.0046(17) 0.056(2) 0.013(2)
C13A 0.0729(19) 0.0485(19) 0.078(2) -0.0050(15) 0.0475(18) 0.0087(17)
C14A 0.085(2) 0.0374(16) 0.069(2) 0.0015(13) 0.0492(18) -0.0011(14)
C15A 0.113(6) 0.041(4) 0.073(7) 0.018(4) 0.072(5) 0.009(4)
C16A 0.151(11) 0.048(4) 0.214(17) -0.006(5) 0.125(12) 0.001(6)
C17A 0.070(2) 0.074(3) 0.111(4) -0.0005(18) 0.060(2) 0.005(2)
C15C 0.243(18) 0.047(5) 0.075(9) 0.025(6) 0.101(9) 0.017(5)
C16C 0.121(7) 0.055(5) 0.103(7) 0.034(5) 0.065(6) 0.047(5)
N1B 0.0671(16) 0.0512(18) 0.0622(19) 0.0120(12) 0.0372(13) 0.0144(12)
N2B 0.0771(16) 0.0391(14) 0.0632(18) 0.0109(12) 0.0465(14) 0.0050(11)
O1B 0.0735(14) 0.0581(14) 0.0803(18) 0.0183(11) 0.0527(13) 0.0247(13)
O2B 0.0976(18) 0.0465(13) 0.0721(17) 0.0102(11) 0.0561(14) 0.0042(11)
O3B 0.0704(14) 0.0544(14) 0.091(2) 0.0045(11) 0.0542(14) 0.0065(13)
C1B 0.0572(17) 0.0375(16) 0.060(2) 0.0019(11) 0.0309(13) 0.0015(13)
C2B 0.0641(17) 0.0413(16) 0.059(2) 0.0009(13) 0.0385(15) 0.0046(13)
C3B 0.0650(18) 0.0434(16) 0.055(2) 0.0069(13) 0.0360(15) 0.0027(13)
C4B 0.0559(15) 0.0471(16) 0.066(2) 0.0020(13) 0.0342(14) -0.0006(15)
C5B 0.0632(19) 0.0478(18) 0.097(3) -0.0080(14) 0.050(2) -0.0026(19)
C6B 0.0647(18) 0.0395(15) 0.081(3) 0.0091(13) 0.0384(17) 0.0098(15)
C7B 0.0698(19) 0.0379(15) 0.063(2) 0.0012(13) 0.0373(16) 0.0022(13)
C8B 0.0640(18) 0.0489(17) 0.054(2) 0.0043(13) 0.0328(15) 0.0020(15)
C9B 0.0649(18) 0.0458(17) 0.064(2) -0.0014(14) 0.0349(15) 0.0002(15)
Cl2 0.0894(7) 0.1148(11) 0.1774(16) 0.0232(8) 0.0936(10) 0.0300(12)
C10B 0.074(2) 0.054(2) 0.084(3) 0.0139(16) 0.0480(19) 0.0060(18)
C11B 0.071(2) 0.076(3) 0.079(3) 0.0173(17) 0.0475(19) 0.0076(19)
C12B 0.071(2) 0.066(2) 0.085(3) -0.0087(17) 0.046(2) 0.002(2)
C13B 0.075(2) 0.053(2) 0.079(3) 0.0097(16) 0.0460(18) 0.0108(18)
C14B 0.0629(17) 0.0419(16) 0.066(2) 0.0063(12) 0.0418(15) 0.0049(13)
C15B 0.061(4) 0.050(3) 0.065(5) 0.010(3) 0.036(4) 0.011(3)
C16B 0.23(3) 0.073(8) 0.25(3) 0.045(11) 0.18(2) 0.090(13)
C17B 0.073(2) 0.080(3) 0.099(3) 0.0023(19) 0.057(2) 0.013(2)
C15D 0.057(4) 0.035(3) 0.074(5) 0.009(3) 0.031(4) 0.003(3)
C16D 0.151(12) 0.075(7) 0.109(9) 0.016(6) 0.052(7) -0.013(6)
C1W 0.127(9) 0.116(12) 0.109(12) 0.002(8) 0.049(9) 0.045(9)
C2W 0.137(17) 0.073(8) 0.088(8) 0.027(10) 0.043(9) 0.004(6)
C3W 0.103(8) 0.061(5) 0.161(17) 0.015(5) 0.064(9) 0.001(7)
C4W 0.082(9) 0.093(8) 0.118(15) -0.021(7) 0.016(8) 0.015(8)
C5W 0.094(9) 0.161(17) 0.148(16) -0.025(9) 0.067(9) 0.029(11)
C6W 0.130(9) 0.038(3) 0.102(8) 0.012(4) 0.070(7) 0.019(4)
C1W' 0.132(9) 0.068(5) 0.101(9) -0.019(6) 0.052(7) -0.007(5)
C2W' 0.089(8) 0.127(13) 0.22(2) -0.014(8) 0.078(10) -0.005(11)
C3W' 0.111(9) 0.066(6) 0.070(5) 0.012(5) 0.027(5) -0.007(6)
C4W' 0.124(13) 0.112(12) 0.086(9) -0.052(12) 0.040(10) -0.004(7)
C5W' 0.132(13) 0.142(17) 0.21(2) 0.079(13) 0.112(14) 0.047(14)
C6W' 0.149(13) 0.105(10) 0.081(8) 0.026(8) 0.021(8) -0.003(6)

loop_
_atom_type_symbol
_atom_type_description
_atom_type_scat_dispersion_real
_atom_type_scat_dispersion_imag
_atom_type_scat_source
C C 0.0181 0.0091 'International Tables Vol C Tables 4.2.6.8 and 6.1.1.4'
H H 0.0000 0.0000 'International Tables Vol C Tables 4.2.6.8 and 6.1.1.4'
N N 0.0311 0.0180 'International Tables Vol C Tables 4.2.6.8 and 6.1.1.4'
O O 0.0492 0.0322 'International Tables Vol C Tables 4.2.6.8 and 6.1.1.4'
Cl Cl 0.3639 0.7018 'International Tables Vol C Tables 4.2.6.8 and 6.1.1.4'

loop_
_geom_angle_atom_site_label_1
_geom_angle_atom_site_label_2
_geom_angle_atom_site_label_3
_geom_angle
C7A N1A C8A 125.3(3)
C7A N1A H1AA 117.4
C8A N1A H1AA 117.4
C14A N2A C3A 124.4(3)
C14A N2A H2AA 117.8
C3A N2A H2AA 117.8
C4A O3A C17A 117.1(3)
C2A C1A C6A 117.6(3)
C2A C1A C7A 125.1(3)
C6A C1A C7A 117.1(3)
C3A C2A C1A 121.6(3)
C3A C2A H2AB 119.2
C1A C2A H2AB 119.2
C2A C3A N2A 121.2(3)
C2A C3A C4A 119.1(3)
N2A C3A C4A 119.5(3)
O3A C4A C5A 126.3(3)
O3A C4A C3A 114.5(3)
C5A C4A C3A 119.1(3)
C6A C5A C4A 121.9(3)
C6A C5A H5AA 119.0
C4A C5A H5AA 119.0
C5A C6A C1A 120.6(3)
C5A C6A H6AA 119.7
C1A C6A H6AA 119.7
O1A C7A N1A 122.9(3)
O1A C7A C1A 120.4(3)
N1A C7A C1A 116.7(3)
C9A C8A C13A 118.2(3)
C9A C8A N1A 123.2(3)
C13A C8A N1A 118.5(3)
C10A C9A C8A 121.0(3)
C10A C9A H9AA 119.5
C8A C9A H9AA 119.5
C9A C10A C11A 119.4(4)
C9A C10A H10B 120.3
C11A C10A H10B 120.3
C12A C11A C10A 120.3(4)
C12A C11A Cl1 120.7(3)
C10A C11A Cl1 118.9(4)
C13A C12A C11A 119.4(4)
C13A C12A H12A 120.3
C11A C12A H12A 120.3
C12A C13A C8A 121.7(4)
C12A C13A H13A 119.1
C8A C13A H13A 119.1
O2A C14A N2A 121.5(3)
O2A C14A C15C 130.0(8)
N2A C14A C15C 108.4(7)
O2A C14A C15A 117.7(7)
N2A C14A C15A 120.7(7)
C15C C14A C15A 13.4(11)
C16A C15A C14A 117.2(10)
C16A C15A H15A 108.0
C14A C15A H15A 108.0
C16A C15A H15B 108.0
C14A C15A H15B 108.0
H15A C15A H15B 107.2
C15A C16A H16A 109.5
C15A C16A H16B 109.5
H16A C16A H16B 109.5
C15A C16A H16C 109.5
H16A C16A H16C 109.5
H16B C16A H16C 109.5
O3A C17A H17A 109.5
O3A C17A H17B 109.5
H17A C17A H17B 109.5
O3A C17A H17C 109.5
H17A C17A H17C 109.5
H17B C17A H17C 109.5
C14A C15C C16C 105.8(12)
C14A C15C H15E 110.6
C16C C15C H15E 110.6
C14A C15C H15F 110.6
C16C C15C H15F 110.6
H15E C15C H15F 108.7
C15C C16C H16G 109.5
C15C C16C H16H 109.5
H16G C16C H16H 109.5
C15C C16C H16I 109.5
H16G C16C H16I 109.5
H16H C16C H16I 109.5
C7B N1B C8B 127.2(3)
C7B N1B H1BA 116.4
C8B N1B H1BA 116.4
C14B N2B C3B 123.7(3)
C14B N2B H2BA 118.1
C3B N2B H2BA 118.1
C4B O3B C17B 117.9(3)
C6B C1B C2B 119.1(3)
C6B C1B C7B 117.5(3)
C2B C1B C7B 123.1(3)
C3B C2B C1B 119.3(3)
C3B C2B H2BB 120.4
C1B C2B H2BB 120.4
C2B C3B C4B 121.8(3)
C2B C3B N2B 120.7(3)
C4B C3B N2B 117.5(3)
O3B C4B C3B 116.7(3)
O3B C4B C5B 124.3(3)
C3B C4B C5B 119.0(3)
C4B C5B C6B 118.0(3)
C4B C5B H5BA 121.0
C6B C5B H5BA 121.0
C1B C6B C5B 122.8(3)
C1B C6B H6BA 118.6
C5B C6B H6BA 118.6
O1B C7B N1B 121.7(3)
O1B C7B C1B 119.7(3)
N1B C7B C1B 118.6(3)
C13B C8B C9B 119.4(3)
C13B C8B N1B 118.2(3)
C9B C8B N1B 122.3(3)
C10B C9B C8B 120.0(4)
C10B C9B H9BA 120.0
C8B C9B H9BA 120.0
C11B C10B C9B 119.7(4)
C11B C10B H10A 120.2
C9B C10B H10A 120.2
C10B C11B C12B 122.1(4)
C10B C11B Cl2 119.2(3)
C12B C11B Cl2 118.6(4)
C11B C12B C13B 118.8(4)
C11B C12B H12B 120.6
C13B C12B H12B 120.6
C8B C13B C12B 119.9(4)
C8B C13B H13B 120.0
C12B C13B H13B 120.0
O2B C14B N2B 124.9(3)
O2B C14B C15B 118.8(5)
N2B C14B C15B 114.7(5)
O2B C14B C15D 121.2(5)
N2B C14B C15D 113.0(5)
C15B C14B C15D 23.3(3)
C16B C15B C14B 110.6(10)
C16B C15B H15C 109.5
C14B C15B H15C 109.5
C16B C15B H15D 109.5
C14B C15B H15D 109.5
H15C C15B H15D 108.1
C15B C16B H16D 109.5
C15B C16B H16E 109.5
H16D C16B H16E 109.5
C15B C16B H16F 109.5
H16D C16B H16F 109.5
H16E C16B H16F 109.5
O3B C17B H17D 109.5
O3B C17B H17E 109.5
H17D C17B H17E 109.5
O3B C17B H17F 109.5
H17D C17B H17F 109.5
H17E C17B H17F 109.5
C16D C15D C14B 111.8(8)
C16D C15D H15G 109.3
C14B C15D H15G 109.3
C16D C15D H15H 109.2
C14B C15D H15H 109.2
H15G C15D H15H 107.9
C15D C16D H16J 109.5
C15D C16D H16K 109.5
H16J C16D H16K 109.5
C15D C16D H16L 109.5
H16J C16D H16L 109.5
H16K C16D H16L 109.5
C2W C1W C6W 114.7(11)
C2W C1W H1WA 108.6
C6W C1W H1WA 108.6
C2W C1W H1WB 108.6
C6W C1W H1WB 108.6
H1WA C1W H1WB 107.6
C1W C2W C3W 111.7(11)
C1W C2W H2WA 109.3
C3W C2W H2WA 109.3
C1W C2W H2WB 109.3
C3W C2W H2WB 109.3
H2WA C2W H2WB 107.9
C4W C3W C2W 111.8(13)
C4W C3W H3WA 109.3
C2W C3W H3WA 109.2
C4W C3W H3WB 109.3
C2W C3W H3WB 109.3
H3WA C3W H3WB 107.9
C3W C4W C5W 112.9(12)
C3W C4W H4WA 109.0
C5W C4W H4WA 109.0
C3W C4W H4WB 109.0
C5W C4W H4WB 109.0
H4WA C4W H4WB 107.8
C4W C5W C6W 111.7(14)
C4W C5W H5WA 109.3
C6W C5W H5WA 109.3
C4W C5W H5WB 109.3
C6W C5W H5WB 109.3
H5WA C5W H5WB 107.9
C5W C6W C1W 107.6(10)
C5W C6W H6WA 110.2
C1W C6W H6WA 110.2
C5W C6W H6WB 110.2
C1W C6W H6WB 110.2
H6WA C6W H6WB 108.5
C2W' C1W' C6W' 110.9(18)
C2W' C1W' H1WC 109.5
C6W' C1W' H1WC 109.5
C2W' C1W' H1WD 109.5
C6W' C1W' H1WD 109.5
H1WC C1W' H1WD 108.1
C1W' C2W' C3W' 113.8(17)
C1W' C2W' H2WC 108.8
C3W' C2W' H2WC 108.8
C1W' C2W' H2WD 108.8
C3W' C2W' H2WD 108.8
H2WC C2W' H2WD 107.7
C2W' C3W' C4W' 109.6(13)
C2W' C3W' H3WC 109.8
C4W' C3W' H3WC 109.8
C2W' C3W' H3WD 109.8
C4W' C3W' H3WD 109.8
H3WC C3W' H3WD 108.2
C5W' C4W' C3W' 106.2(14)
C5W' C4W' H4WC 110.5
C3W' C4W' H4WC 110.5
C5W' C4W' H4WD 110.5
C3W' C4W' H4WD 110.5
H4WC C4W' H4WD 108.7
C6W' C5W' C4W' 107.0(12)
C6W' C5W' H5WC 110.3
C4W' C5W' H5WC 110.3
C6W' C5W' H5WD 110.3
C4W' C5W' H5WD 110.3
H5WC C5W' H5WD 108.6
C5W' C6W' C1W' 117.1(14)
C5W' C6W' H6WC 108.0
C1W' C6W' H6WC 108.0
C5W' C6W' H6WD 108.0
C1W' C6W' H6WD 108.0
H6WC C6W' H6WD 107.3

loop_
_geom_bond_atom_site_label_1
_geom_bond_atom_site_label_2
_geom_bond_distance
N1A C7A 1.355(5)
N1A C8A 1.404(4)
N1A H1AA 0.8600
N2A C14A 1.358(5)
N2A C3A 1.419(4)
N2A H2AA 0.8600
O1A C7A 1.235(5)
O2A C14A 1.215(5)
O3A C4A 1.347(4)
O3A C17A 1.434(5)
C1A C2A 1.387(5)
C1A C6A 1.433(4)
C1A C7A 1.496(5)
C2A C3A 1.385(5)
C2A H2AB 0.9300
C3A C4A 1.419(5)
C4A C5A 1.375(5)
C5A C6A 1.342(5)
C5A H5AA 0.9300
C6A H6AA 0.9300
C8A C9A 1.387(5)
C8A C13A 1.402(5)
C9A C10A 1.386(6)
C9A H9AA 0.9300
Cl1 C11A 1.730(4)
C10A C11A 1.401(6)
C10A H10B 0.9300
C11A C12A 1.383(6)
C12A C13A 1.373(6)
C12A H12A 0.9300
C13A H13A 0.9300
C14A C15C 1.492(19)
C14A C15A 1.543(15)
C15A C16A 1.310(19)
C15A H15A 0.9700
C15A H15B 0.9700
C16A H16A 0.9600
C16A H16B 0.9600
C16A H16C 0.9600
C17A H17A 0.9600
C17A H17B 0.9600
C17A H17C 0.9600
C15C C16C 1.61(2)
C15C H15E 0.9700
C15C H15F 0.9700
C16C H16G 0.9600
C16C H16H 0.9600
C16C H16I 0.9600
N1B C7B 1.357(5)
N1B C8B 1.420(5)
N1B H1BA 0.8600
N2B C14B 1.325(5)
N2B C3B 1.434(4)
N2B H2BA 0.8600
O1B C7B 1.234(5)
O2B C14B 1.228(5)
O3B C4B 1.363(4)
O3B C17B 1.417(5)
C1B C6B 1.349(5)
C1B C2B 1.408(4)
C1B C7B 1.487(5)
C2B C3B 1.378(5)
C2B H2BB 0.9300
C3B C4B 1.389(5)
C4B C5B 1.403(5)
C5B C6B 1.405(5)
C5B H5BA 0.9300
C6B H6BA 0.9300
C8B C13B 1.381(6)
C8B C9B 1.391(5)
C9B C10B 1.369(6)
C9B H9BA 0.9300
Cl2 C11B 1.767(4)
C10B C11B 1.347(7)
C10B H10A 0.9300
C11B C12B 1.371(7)
C12B C13B 1.382(6)
C12B H12B 0.9300
C13B H13B 0.9300
C14B C15B 1.537(9)
C14B C15D 1.541(8)
C15B C16B 1.482(19)
C15B H15C 0.9700
C15B H15D 0.9700
C16B H16D 0.9600
C16B H16E 0.9600
C16B H16F 0.9600
C17B H17D 0.9600
C17B H17E 0.9600
C17B H17F 0.9600
C15D C16D 1.45(2)
C15D H15G 0.9700
C15D H15H 0.9700
C16D H16J 0.9600
C16D H16K 0.9600
C16D H16L 0.9600
C1W C2W 1.476(16)
C1W C6W 1.514(15)
C1W H1WA 0.9700
C1W H1WB 0.9700
C2W C3W 1.493(16)
C2W H2WA 0.9700
C2W H2WB 0.9700
C3W C4W 1.469(15)
C3W H3WA 0.9700
C3W H3WB 0.9700
C4W C5W 1.478(16)
C4W H4WA 0.9700
C4W H4WB 0.9700
C5W C6W 1.513(15)
C5W H5WA 0.9700
C5W H5WB 0.9700
C6W H6WA 0.9700
C6W H6WB 0.9700
C1W' C2W' 1.35(3)
C1W' C6W' 1.56(3)
C1W' H1WC 0.9700
C1W' H1WD 0.9700
C2W' C3W' 1.49(2)
C2W' H2WC 0.9700
C2W' H2WD 0.9700
C3W' C4W' 1.64(3)
C3W' H3WC 0.9700
C3W' H3WD 0.9700
C4W' C5W' 1.63(2)
C4W' H4WC 0.9700
C4W' H4WD 0.9700
C5W' C6W' 1.44(3)
C5W' H5WC 0.9700
C5W' H5WD 0.9700
C6W' H6WC 0.9700
C6W' H6WD 0.9700

loop_
_geom_hbond_atom_site_label_D
_geom_hbond_atom_site_label_H
_geom_hbond_atom_site_label_A
_geom_hbond_site_symmetry_A
_geom_hbond_distance_DH
_geom_hbond_distance_HA
_geom_hbond_distance_DA
_geom_hbond_angle_DHA
N2A H2AA O1B . 0.86 2.25 3.082(4) 164.4
N2B H2BA O1A . 0.86 2.26 3.091(5) 162.6
N1A H1AA O2B 2_564 0.86 2.28 3.040(4) 147.2
N1B H1BA O2A 2_565 0.86 2.33 3.077(4) 145.0
